data_7232676
loop_
_publ_author_name
'Saccone, Marco'
'Riebe, Steffen'
'Stelzer, Jacqueline'
'W\"olper, Christoph'
'Daniliuc, Constantin G.'
'Voskuhl, Jens'
'Giese, Michael'

_publ_section_title
;
 Structure--property relationships in aromatic thioethers featuring
 aggregation-induced emission: solid-state structures and theoretical
 analysis
;
_journal_issue 19
_journal_name_full CrystEngComm
_journal_page_first 3097
_journal_paper_doi 10.1039/C9CE00444K
_journal_volume 21
_journal_year 2019
_chemical_formula_moiety 'C36 H44 N2 O2 S2'
_chemical_formula_sum 'C36 H44 N2 O2 S2'
_chemical_formula_weight 600.85
_chemical_properties_physical none
_space_group_crystal_system triclinic
_space_group_IT_number 2
_space_group_name_Hall '-P 1'
_space_group_name_H-M_alt 'P -1'
_symmetry_cell_setting triclinic
_symmetry_Int_Tables_number 2
_symmetry_space_group_name_Hall '-P 1'
_symmetry_space_group_name_H-M 'P -1'
_atom_sites_solution_hydrogens geom
_atom_sites_solution_primary direct
_atom_sites_solution_secondary difmap
_audit_block_code JS11
_audit_creation_date 2017-05-05
_audit_creation_method
;
Olex2 1.2
(compiled 2017.03.28 svn.r3405 for OlexSys, GUI svn.r5335)
;
_audit_update_record
;
2019-02-04 deposited with the CCDC.    2019-04-16 downloaded from the CCDC.
;
_cell_angle_alpha 73.861(5)
_cell_angle_beta 84.239(7)
_cell_angle_gamma 88.632(9)
_cell_formula_units_Z 1
_cell_length_a 5.3350(9)
_cell_length_b 9.6840(12)
_cell_length_c 16.4820(18)
_cell_measurement_reflns_used 20819
_cell_measurement_temperature 80(2)
_cell_measurement_theta_max 26.847
_cell_measurement_theta_min 1.025
_cell_volume 813.83(19)
_computing_cell_refinement 'XDS V. 1 March 2015'
_computing_data_collection 'P11 Crystallography Control GUI'
_computing_data_reduction 'XDS V. 1 March 2015'
_computing_molecular_graphics 'DIAMOND (Crystal Impact GbR, 1997-2014)'
_computing_publication_material 'Olex2 (Dolomanov et al., 2009)'
_computing_structure_refinement 'SHELXL-2014/7 (G. M. Sheldrick, 2014)'
_computing_structure_solution 'SHELXT (G. M. Sheldrick, 2015)'
_diffrn_ambient_temperature 80(2)
_diffrn_detector_area_resol_mean 5.81
_diffrn_measured_fraction_theta_full 0.958
_diffrn_measured_fraction_theta_max 0.927
_diffrn_measurement_device_type 'P11 beamline PETRA III Pilatus 6M detector'
_diffrn_measurement_method 'CCD \f-scans'
_diffrn_radiation_monochromator 'LN2 cooled double crystal'
_diffrn_radiation_source 'PETRAIII, Hamburg'
_diffrn_radiation_type synchrotron
_diffrn_radiation_wavelength 0.563600
_diffrn_reflns_av_R_equivalents 0.0232
_diffrn_reflns_av_unetI/netI 0.0235
_diffrn_reflns_Laue_measured_fraction_full 0.958
_diffrn_reflns_Laue_measured_fraction_max 0.927
_diffrn_reflns_limit_h_max 8
_diffrn_reflns_limit_h_min -8
_diffrn_reflns_limit_k_max 15
_diffrn_reflns_limit_k_min -15
_diffrn_reflns_limit_l_max 26
_diffrn_reflns_limit_l_min -26
_diffrn_reflns_number 22381
_diffrn_reflns_point_group_measured_fraction_full 0.958
_diffrn_reflns_point_group_measured_fraction_max 0.927
_diffrn_reflns_theta_full 19.765
_diffrn_reflns_theta_max 26.824
_diffrn_reflns_theta_min 1.025
_diffrn_standards_number 0
_exptl_absorpt_coefficient_mu 0.198
_exptl_absorpt_correction_T_max 1.0000
_exptl_absorpt_correction_T_min 0.9690
_exptl_absorpt_correction_type multi-scan
_exptl_absorpt_process_details
;
SADABS-2014/5 (Bruker,2014/5) was used for absorption correction.
wR2(int) was 0.0441 before and 0.0409 after correction.
The Ratio of minimum to maximum transmission is 0.9690.
The \l/2 correction factor is Not present.
;
_exptl_crystal_colour yellow
_exptl_crystal_density_diffrn 1.226
_exptl_crystal_description needle
_exptl_crystal_F_000 322
_exptl_crystal_recrystallization_method 'Re-crystallisation from solvent:  diemthylformamid '
_exptl_crystal_size_max 0.50
_exptl_crystal_size_mid 0.08
_exptl_crystal_size_min 0.03
_refine_diff_density_max 0.734
_refine_diff_density_min -0.608
_refine_diff_density_rms 0.111
_refine_ls_extinction_method none
_refine_ls_goodness_of_fit_ref 1.064
_refine_ls_hydrogen_treatment constr
_refine_ls_matrix_type full
_refine_ls_number_parameters 191
_refine_ls_number_reflns 6495
_refine_ls_number_restraints 0
_refine_ls_restrained_S_all 1.064
_refine_ls_R_factor_all 0.0348
_refine_ls_R_factor_gt 0.0339
_refine_ls_shift/su_max 0.001
_refine_ls_shift/su_mean 0.000
_refine_ls_structure_factor_coef Fsqd
_refine_ls_weighting_details 'w=1/[\s^2^(Fo^2^)+(0.0570P)^2^+0.1914P] where P=(Fo^2^+2Fc^2^)/3'
_refine_ls_weighting_scheme calc
_refine_ls_wR_factor_gt 0.0951
_refine_ls_wR_factor_ref 0.0961
_reflns_Friedel_coverage 0.000
_reflns_number_gt 6184
_reflns_number_total 6495
_reflns_threshold_expression 'I > 2\s(I)'
_cod_data_source_file c9ce00444k2.cif
_cod_data_source_block 10690_001
_cod_depositor_comments
;
The following automatic conversions were performed:

'_symmetry_cell_setting' value 'TRICLINIC' changed to 'triclinic'
according to
/home/data/users/saulius/crontab/automatic-downloads/rss-feeds/RSC/lib/dictionaries/cif_core.dic
dictionary named 'cif_core.dic' version 2.4.2 from 2011-04-26.

Automatic conversion script
Id: cif_fix_values 4973 2017-02-22 13:04:09Z antanas 

 Adding full bibliography for 7232673--7232677.cif.
;
_cod_original_sg_symbol_H-M P-1
_cod_database_code 7232676
_shelx_space_group_comment
;
The symmetry employed for this shelxl refinement is uniquely defined
by the following loop, which should always be used as a source of
symmetry information in preference to the above space-group names.
They are only intended as comments.
;
_olex2_refinement_description
;
1. Fixed Uiso
 At 1.2 times of:
  All C(H) groups, All C(H,H) groups
 At 1.5 times of:
  All C(H,H,H) groups
2.a Secondary CH2 refined with riding coordinates:
 C11(H11A,H11B), C12(H12A,H12B), C13(H13A,H13B), C14(H14A,H14B), C15(H15A,
 H15B), C16(H16A,H16B), C17(H17A,H17B)
2.b Aromatic/amide H refined with riding coordinates:
 C3(H3), C6(H6), C7(H7), C8(H8), C10(H10)
2.c Idealised Me refined as rotating group:
 C18(H18A,H18B,H18C)
;
_olex2_submission_special_instructions 'No special instructions were received'
_shelx_shelxl_version_number 2016/6

loop_
_space_group_symop_operation_xyz
'x, y, z'
'-x, -y, -z'

loop_
_atom_site_label
_atom_site_type_symbol
_atom_site_fract_x
_atom_site_fract_y
_atom_site_fract_z
_atom_site_U_iso_or_equiv
_atom_site_adp_type
_atom_site_occupancy
_atom_site_site_symmetry_order
_atom_site_calc_flag
_atom_site_refinement_flags_posn
S1 S 0.77953(3) 0.75558(2) 0.13153(2) 0.01038(5) Uani 1 1 d .
O1 O 0.00465(10) 0.49177(5) 0.29966(3) 0.01231(9) Uani 1 1 d .
N1 N -0.02352(13) 0.88892(7) -0.12543(4) 0.01646(11) Uani 1 1 d .
C1 C 0.12476(12) 0.92572(7) -0.08947(4) 0.01044(10) Uani 1 1 d .
C2 C 0.31316(11) 0.96644(6) -0.04369(4) 0.00778(9) Uani 1 1 d .
C3 C 0.42512(11) 0.85712(6) 0.01604(4) 0.00824(10) Uani 1 1 d .
H3 H 0.370826 0.760479 0.026577 0.010 Uiso 1 1 calc R
C4 C 0.61541(11) 0.88845(6) 0.06027(4) 0.00785(10) Uani 1 1 d .
C5 C 0.56468(12) 0.60887(6) 0.15579(4) 0.00930(10) Uani 1 1 d .
C6 C 0.59998(13) 0.50058(7) 0.11443(4) 0.01246(11) Uani 1 1 d .
H6 H 0.738034 0.504577 0.072667 0.015 Uiso 1 1 calc R
C7 C 0.42877(14) 0.38705(7) 0.13575(4) 0.01335(11) Uani 1 1 d .
H7 H 0.450669 0.313278 0.107890 0.016 Uiso 1 1 calc R
C8 C 0.22524(13) 0.37922(7) 0.19727(4) 0.01117(11) Uani 1 1 d .
H8 H 0.109675 0.301111 0.211038 0.013 Uiso 1 1 calc R
C9 C 0.19384(12) 0.48779(7) 0.23830(4) 0.00917(10) Uani 1 1 d .
C10 C 0.36334(12) 0.60317(7) 0.21727(4) 0.00949(10) Uani 1 1 d .
H10 H 0.341142 0.677314 0.244836 0.011 Uiso 1 1 calc R
C11 C -0.16347(12) 0.37048(7) 0.32866(4) 0.01039(10) Uani 1 1 d .
H11A H -0.066995 0.281042 0.349160 0.012 Uiso 1 1 calc R
H11B H -0.257565 0.360996 0.281674 0.012 Uiso 1 1 calc R
C12 C -0.34423(12) 0.39527(7) 0.40009(4) 0.01035(10) Uani 1 1 d .
H12A H -0.441835 0.483922 0.378631 0.012 Uiso 1 1 calc R
H12B H -0.247768 0.408744 0.445614 0.012 Uiso 1 1 calc R
C13 C -0.52458(12) 0.26842(7) 0.43623(4) 0.01107(11) Uani 1 1 d .
H13A H -0.425254 0.180183 0.456964 0.013 Uiso 1 1 calc R
H13B H -0.618995 0.255254 0.390169 0.013 Uiso 1 1 calc R
C14 C -0.71229(12) 0.28673(7) 0.50877(4) 0.01104(11) Uani 1 1 d .
H14A H -0.618777 0.303644 0.554082 0.013 Uiso 1 1 calc R
H14B H -0.817648 0.372265 0.487624 0.013 Uiso 1 1 calc R
C15 C -0.88235(12) 0.15552(7) 0.54591(4) 0.01157(11) Uani 1 1 d .
H15A H -0.775254 0.070588 0.566634 0.014 Uiso 1 1 calc R
H15B H -0.972880 0.138617 0.499949 0.014 Uiso 1 1 calc R
C16 C -1.07603(12) 0.16696(7) 0.61856(4) 0.01112(11) Uani 1 1 d .
H16A H -0.987722 0.182918 0.665240 0.013 Uiso 1 1 calc R
H16B H -1.186218 0.250680 0.598385 0.013 Uiso 1 1 calc R
C17 C -1.23708(14) 0.03124(8) 0.65197(5) 0.01551(12) Uani 1 1 d .
H17A H -1.317520 0.013549 0.604185 0.019 Uiso 1 1 calc R
H17B H -1.125644 -0.051284 0.673505 0.019 Uiso 1 1 calc R
C18 C -1.44173(14) 0.03707(9) 0.72238(5) 0.01747(13) Uani 1 1 d .
H18A H -1.363953 0.050396 0.771087 0.026 Uiso 1 1 calc GR
H18B H -1.538036 -0.053037 0.739746 0.026 Uiso 1 1 calc GR
H18C H -1.554854 0.117614 0.701591 0.026 Uiso 1 1 calc GR

loop_
_atom_site_aniso_label
_atom_site_aniso_U_11
_atom_site_aniso_U_22
_atom_site_aniso_U_33
_atom_site_aniso_U_23
_atom_site_aniso_U_13
_atom_site_aniso_U_12
S1 0.00694(7) 0.00908(7) 0.01241(7) 0.00174(5) -0.00124(5) -0.00155(5)
O1 0.0105(2) 0.01030(19) 0.0156(2) -0.00450(16) 0.00553(15) -0.00507(16)
N1 0.0146(3) 0.0178(3) 0.0178(3) -0.0054(2) -0.0036(2) -0.0034(2)
C1 0.0091(2) 0.0105(2) 0.0108(2) -0.00189(18) 0.00019(18) -0.0014(2)
C2 0.0061(2) 0.0083(2) 0.0081(2) -0.00130(16) 0.00050(16) -0.00162(18)
C3 0.0072(2) 0.0074(2) 0.0092(2) -0.00092(16) 0.00035(16) -0.00189(18)
C4 0.0063(2) 0.0076(2) 0.0082(2) -0.00027(16) 0.00095(16) -0.00116(18)
C5 0.0086(2) 0.0075(2) 0.0099(2) 0.00035(17) 0.00041(17) -0.00090(19)
C6 0.0133(3) 0.0115(2) 0.0114(2) -0.00268(19) 0.00274(19) -0.0008(2)
C7 0.0163(3) 0.0111(2) 0.0127(2) -0.00462(19) 0.0023(2) -0.0020(2)
C8 0.0128(3) 0.0090(2) 0.0114(2) -0.00287(18) 0.00078(19) -0.0026(2)
C9 0.0090(2) 0.0078(2) 0.0096(2) -0.00114(17) 0.00092(17) -0.00117(19)
C10 0.0089(2) 0.0075(2) 0.0110(2) -0.00129(17) 0.00077(17) -0.00129(19)
C11 0.0092(2) 0.0085(2) 0.0122(2) -0.00147(18) 0.00168(18) -0.0032(2)
C12 0.0083(2) 0.0104(2) 0.0118(2) -0.00257(18) 0.00094(18) -0.0026(2)
C13 0.0088(2) 0.0108(2) 0.0131(2) -0.00323(19) 0.00208(18) -0.0028(2)
C14 0.0078(2) 0.0116(2) 0.0136(2) -0.00401(19) 0.00145(18) -0.0022(2)
C15 0.0094(2) 0.0118(2) 0.0130(2) -0.00388(19) 0.00280(18) -0.0026(2)
C16 0.0084(2) 0.0121(2) 0.0125(2) -0.00367(19) 0.00160(18) -0.0013(2)
C17 0.0154(3) 0.0132(3) 0.0163(3) -0.0039(2) 0.0067(2) -0.0039(2)
C18 0.0142(3) 0.0203(3) 0.0149(3) -0.0020(2) 0.0054(2) -0.0018(3)

loop_
_atom_type_symbol
_atom_type_description
_atom_type_scat_dispersion_real
_atom_type_scat_dispersion_imag
_atom_type_scat_source
C C 0.0033 0.0016 'International Tables Vol C Tables 4.2.6.8 and 6.1.1.4'
H H 0.0000 0.0000 'International Tables Vol C Tables 4.2.6.8 and 6.1.1.4'
N N 0.0061 0.0033 'International Tables Vol C Tables 4.2.6.8 and 6.1.1.4'
O O 0.0106 0.0060 'International Tables Vol C Tables 4.2.6.8 and 6.1.1.4'
S S 0.1246 0.1234 'International Tables Vol C Tables 4.2.6.8 and 6.1.1.4'

loop_
_geom_angle_atom_site_label_1
_geom_angle_atom_site_label_2
_geom_angle_atom_site_label_3
_geom_angle
_geom_angle_site_symmetry_1
_geom_angle_site_symmetry_3
C4 S1 C5 100.89(3) . .
C9 O1 C11 117.56(5) . .
N1 C1 C2 177.94(7) . .
C3 C2 C1 117.73(6) . .
C3 C2 C4 121.59(6) . 2_675
C4 C2 C1 120.66(5) 2_675 .
C4 C3 C2 120.69(6) . .
C2 C4 S1 118.86(5) 2_675 .
C3 C4 S1 123.37(5) . .
C3 C4 C2 117.71(5) . 2_675
C6 C5 S1 120.46(5) . .
C10 C5 S1 118.65(5) . .
C10 C5 C6 120.89(6) . .
C7 C6 C5 118.65(6) . .
C6 C7 C8 121.41(6) . .
C7 C8 C9 119.17(6) . .
O1 C9 C8 124.71(6) . .
O1 C9 C10 115.11(5) . .
C8 C9 C10 120.17(6) . .
C5 C10 C9 119.71(6) . .
O1 C11 C12 107.74(5) . .
C11 C12 C13 110.91(5) . .
C12 C13 C14 113.52(5) . .
C15 C14 C13 112.18(5) . .
C14 C15 C16 114.94(5) . .
C17 C16 C15 111.42(5) . .
C18 C17 C16 114.41(6) . .

loop_
_geom_bond_atom_site_label_1
_geom_bond_atom_site_label_2
_geom_bond_distance
_geom_bond_site_symmetry_2
S1 C4 1.7647(6) .
S1 C5 1.7782(7) .
O1 C9 1.3630(8) .
O1 C11 1.4369(8) .
N1 C1 1.1529(9) .
C1 C2 1.4394(9) .
C2 C3 1.3983(8) .
C2 C4 1.4092(9) 2_675
C3 C4 1.3928(9) .
C5 C6 1.4008(9) .
C5 C10 1.3918(9) .
C6 C7 1.3911(10) .
C7 C8 1.3976(9) .
C8 C9 1.3982(9) .
C9 C10 1.3987(9) .
C11 C12 1.5138(9) .
C12 C13 1.5245(9) .
C13 C14 1.5274(9) .
C14 C15 1.5244(10) .
C15 C16 1.5276(9) .
C16 C17 1.5249(10) .
C17 C18 1.5235(10) .

loop_
_cod_changelog_entry_id
_cod_changelog_entry_author
_cod_changelog_entry_date
_cod_changelog_entry_text
1 'Vaitkus, Antanas' 2022-06-28T20:09:00+03:00
;
 Removed the '_chemical_name_systematic' data item that had an incorrect value.
;
